data_7229359
loop_
_publ_author_name
'Wang, Li'
'Li, Xiao-Yan'
'Zhao, Qing'
'Li, Li-Hong'
'Dong, Wen-Kui'

_publ_section_title
;
 Fluorescence properties of heterotrinuclear Zn(ii)--M(ii) (M = Ca, Sr and
 Ba) bis(salamo)-type complexes
;
_journal_issue 77
_journal_name_full 'RSC Adv.'
_journal_page_first 48730
_journal_paper_doi 10.1039/C7RA08789F
_journal_volume 7
_journal_year 2017
_chemical_formula_moiety 'C38 H38 N4 O14 Sr Zn2'
_chemical_formula_sum 'C38 H38 N4 O14 Sr Zn2'
_chemical_formula_weight 993.08
_space_group_crystal_system triclinic
_space_group_IT_number 2
_space_group_name_Hall '-P 1'
_space_group_name_H-M_alt 'P -1'
_symmetry_space_group_name_Hall '-P 1'
_symmetry_space_group_name_H-M 'P -1'
_atom_sites_solution_hydrogens mixed
_audit_creation_method SHELXL-2014/7
_audit_update_record
;
2017-07-25 deposited with the CCDC.
2017-10-06 downloaded from the CCDC.
;
_cell_angle_alpha 111.202(5)
_cell_angle_beta 101.075(5)
_cell_angle_gamma 100.367(5)
_cell_formula_units_Z 2
_cell_length_a 12.5470(19)
_cell_length_b 13.3336(19)
_cell_length_c 15.453(2)
_cell_measurement_reflns_used 3314
_cell_measurement_temperature 296(2)
_cell_measurement_theta_max 26.14
_cell_measurement_theta_min 2.57
_cell_volume 2275.8(6)
_computing_structure_refinement 'SHELXL-2014/7 (Sheldrick, 2014)'
_diffrn_ambient_temperature 296(2)
_diffrn_measured_fraction_theta_full 0.994
_diffrn_measured_fraction_theta_max 0.995
_diffrn_measurement_device_type 'CCD area detector'
_diffrn_measurement_method 'phi and omega scans'
_diffrn_radiation_type MoK\a
_diffrn_radiation_wavelength 0.71073
_diffrn_reflns_av_R_equivalents 0.0353
_diffrn_reflns_av_unetI/netI 0.0553
_diffrn_reflns_Laue_measured_fraction_full 0.994
_diffrn_reflns_Laue_measured_fraction_max 0.995
_diffrn_reflns_limit_h_max 15
_diffrn_reflns_limit_h_min -15
_diffrn_reflns_limit_k_max 16
_diffrn_reflns_limit_k_min -16
_diffrn_reflns_limit_l_max 13
_diffrn_reflns_limit_l_min -18
_diffrn_reflns_number 17270
_diffrn_reflns_point_group_measured_fraction_full 0.994
_diffrn_reflns_point_group_measured_fraction_max 0.995
_diffrn_reflns_theta_full 25.242
_diffrn_reflns_theta_max 25.499
_diffrn_reflns_theta_min 2.406
_exptl_absorpt_coefficient_mu 2.277
_exptl_crystal_colour 'pale yellow'
_exptl_crystal_density_diffrn 1.449
_exptl_crystal_description block
_exptl_crystal_F_000 1008
_exptl_crystal_size_max 0.280
_exptl_crystal_size_mid 0.250
_exptl_crystal_size_min 0.220
_refine_diff_density_max 0.672
_refine_diff_density_min -0.600
_refine_diff_density_rms 0.072
_refine_ls_extinction_method none
_refine_ls_goodness_of_fit_ref 1.053
_refine_ls_hydrogen_treatment mixed
_refine_ls_matrix_type full
_refine_ls_number_parameters 546
_refine_ls_number_reflns 8426
_refine_ls_number_restraints 29
_refine_ls_restrained_S_all 1.060
_refine_ls_R_factor_all 0.0662
_refine_ls_R_factor_gt 0.0431
_refine_ls_shift/su_max 0.000
_refine_ls_shift/su_mean 0.000
_refine_ls_structure_factor_coef Fsqd
_refine_ls_weighting_details 'w=1/[\s^2^(Fo^2^)+(0.0644P)^2^+0.3729P] where P=(Fo^2^+2Fc^2^)/3'
_refine_ls_weighting_scheme calc
_refine_ls_wR_factor_gt 0.1170
_refine_ls_wR_factor_ref 0.1247
_reflns_Friedel_coverage 0.000
_reflns_number_gt 6011
_reflns_number_total 8426
_reflns_threshold_expression 'I > 2\s(I)'
_cod_data_source_file c7ra08789f2.cif
_cod_data_source_block 20151017zy_d838_0m_sqd
_cod_original_cell_volume 2275.7(6)
_cod_database_code 7229359
_shelx_shelxl_version_number 2014/7
_shelx_space_group_comment
;
The symmetry employed for this shelxl refinement is uniquely defined
by the following loop, which should always be used as a source of
symmetry information in preference to the above space-group names.
They are only intended as comments.
;
_shelx_estimated_absorpt_t_min 0.568
_shelx_estimated_absorpt_t_max 0.634
_platon_squeeze_void_probe_radius 1.20

loop_
_space_group_symop_operation_xyz
'x, y, z'
'-x, -y, -z'

loop_
_atom_site_label
_atom_site_type_symbol
_atom_site_fract_x
_atom_site_fract_y
_atom_site_fract_z
_atom_site_U_iso_or_equiv
_atom_site_adp_type
_atom_site_occupancy
_atom_site_site_symmetry_order
_atom_site_calc_flag
_atom_site_refinement_flags_posn
_atom_site_refinement_flags_adp
_atom_site_refinement_flags_occupancy
_atom_site_disorder_assembly
_atom_site_disorder_group
C1 C 0.1631(6) 0.2258(5) 0.2042(6) 0.137 Uani 1 1 d . . . . .
H1A H 0.1279 0.1467 0.1752 0.206 Uiso 1 1 calc R U . . .
H1B H 0.1342 0.2610 0.2573 0.206 Uiso 1 1 calc R U . . .
H1C H 0.1470 0.2560 0.1569 0.206 Uiso 1 1 calc R U . . .
C2 C 0.2792(5) 0.2454(4) 0.2378(5) 0.095(2) Uani 1 1 d . . . . .
H2A H 0.3082 0.2088 0.1843 0.114 Uiso 1 1 calc R U . . .
H2B H 0.2954 0.2138 0.2848 0.114 Uiso 1 1 calc R U . . .
C3 C 0.4469(4) 0.3931(3) 0.3319(3) 0.0467(11) Uani 1 1 d . . . . .
C4 C 0.5076(4) 0.3178(4) 0.3311(4) 0.0617(13) Uani 1 1 d . . . . .
H4A H 0.4732 0.2420 0.2942 0.074 Uiso 1 1 calc R U . . .
C5 C 0.6198(5) 0.3524(4) 0.3843(4) 0.0725(16) Uani 1 1 d . . . . .
H5A H 0.6601 0.3001 0.3837 0.087 Uiso 1 1 calc R U . . .
C6 C 0.6710(4) 0.4644(4) 0.4381(3) 0.0581(13) Uani 1 1 d . . . . .
H6A H 0.7463 0.4877 0.4740 0.070 Uiso 1 1 calc R U . . .
C7 C 0.6115(3) 0.5439(3) 0.4396(3) 0.0413(10) Uani 1 1 d . . . . .
C8 C 0.4978(3) 0.5095(3) 0.3850(3) 0.0418(10) Uani 1 1 d . . . . .
C9 C 0.6747(3) 0.6582(4) 0.4954(3) 0.0435(10) Uani 1 1 d . . . . .
H9 H 0.7484 0.6713 0.5310 0.052 Uiso 1 1 calc R U . . .
C10 C 0.7014(3) 0.9400(3) 0.5510(3) 0.0475(11) Uani 1 1 d . . . . .
H10A H 0.6442 0.9173 0.4905 0.057 Uiso 1 1 calc R U . . .
H10B H 0.7677 0.9903 0.5509 0.057 Uiso 1 1 calc R U . . .
C11 C 0.6580(3) 1.0002(4) 0.6342(4) 0.0572(13) Uani 1 1 d . . . . .
H11A H 0.7208 1.0370 0.6924 0.069 Uiso 1 1 calc R U . . .
H11B H 0.6290 1.0580 0.6218 0.069 Uiso 1 1 calc R U . . .
C12 C 0.3888(3) 0.9083(3) 0.5968(3) 0.0391(9) Uani 1 1 d . . . . .
H12 H 0.4047 0.9630 0.6591 0.047 Uiso 1 1 calc R U . . .
C13 C 0.2718(3) 0.8640(3) 0.5406(3) 0.0348(9) Uani 1 1 d . . . . .
C14 C 0.2389(3) 0.7740(3) 0.4521(3) 0.0344(9) Uani 1 1 d . . . . .
C15 C 0.1211(3) 0.7304(3) 0.3954(3) 0.0341(9) Uani 1 1 d . . . . .
C16 C 0.0419(3) 0.7826(3) 0.4300(3) 0.0332(8) Uani 1 1 d . . . . .
C17 C 0.0742(3) 0.8708(3) 0.5260(3) 0.0328(8) Uani 1 1 d . . . . .
C18 C 0.1882(3) 0.9125(3) 0.5802(3) 0.0353(9) Uani 1 1 d . . . . .
C19 C 0.2157(4) 0.9990(4) 0.6748(3) 0.0576(13) Uani 1 1 d . . . . .
H19A H 0.2908 1.0297 0.7116 0.069 Uiso 1 1 calc R U . . .
C20 C 0.1326(4) 1.0381(4) 0.7129(4) 0.0671(15) Uani 1 1 d . . . . .
H20A H 0.1526 1.0946 0.7748 0.081 Uiso 1 1 calc R U . . .
C21 C 0.0214(4) 0.9948(4) 0.6606(3) 0.0571(12) Uani 1 1 d . . . . .
H21A H -0.0340 1.0203 0.6874 0.068 Uiso 1 1 calc R U . . .
C22 C -0.0075(3) 0.9134(3) 0.5685(3) 0.0436(10) Uani 1 1 d . . . . .
H22A H -0.0831 0.8853 0.5328 0.052 Uiso 1 1 calc R U . . .
C23 C -0.0707(3) 0.7541(3) 0.3684(3) 0.0412(10) Uani 1 1 d . . . . .
H23 H -0.1126 0.8055 0.3849 0.049 Uiso 1 1 calc R U . . .
C24 C -0.3167(3) 0.5960(4) 0.2422(3) 0.0557(12) Uani 1 1 d . . . . .
H24A H -0.3840 0.5991 0.2013 0.067 Uiso 1 1 calc R U . . .
H24B H -0.3225 0.6236 0.3079 0.067 Uiso 1 1 calc R U . . .
C25 C -0.3143(4) 0.4778(5) 0.2115(3) 0.0630(14) Uani 1 1 d . . . . .
H25A H -0.2508 0.4728 0.2553 0.076 Uiso 1 1 calc R U . . .
H25B H -0.3829 0.4342 0.2149 0.076 Uiso 1 1 calc R U . . .
C26 C -0.1866(4) 0.3836(4) 0.0269(3) 0.0579(13) Uani 1 1 d . . . . .
H26 H -0.2552 0.3554 -0.0208 0.069 Uiso 1 1 calc R U . . .
C27 C -0.0904(4) 0.3617(4) -0.0048(3) 0.0510(11) Uani 1 1 d . . . . .
C28 C 0.0200(4) 0.3992(3) 0.0567(3) 0.0452(10) Uani 1 1 d . . . . .
C29 C 0.1073(4) 0.3682(4) 0.0162(3) 0.0557(12) Uani 1 1 d . . . . .
C31 C -0.0239(6) 0.2650(5) -0.1413(4) 0.0813(18) Uani 1 1 d . . . . .
H31A H -0.0379 0.2192 -0.2064 0.098 Uiso 1 1 calc R U . A 1
C32 C -0.1123(5) 0.2947(4) -0.1057(3) 0.0714(15) Uani 1 1 d . . . . .
H32A H -0.1849 0.2713 -0.1470 0.086 Uiso 1 1 calc R U . . .
C33' C 0.3012(10) 0.4035(10) 0.0315(8) 0.087(3) Uani 0.6 1 d D U P B 2
H33A H 0.3388(10) 0.4606(12) 0.0504(9) 0.104 Uiso 0.6 1 d DR U P B 2
H33B H 0.2744(10) 0.3878(10) -0.0202(10) 0.104 Uiso 0.6 1 d DR U P B 2
C34' C 0.3668(18) 0.3248(17) 0.0379(14) 0.161(8) Uani 0.5 1 d D U P B 2
H34A H 0.4221 0.3278 0.0031 0.241 Uiso 0.5 1 calc R U P B 2
H34B H 0.4041 0.3446 0.1045 0.241 Uiso 0.5 1 calc R U P B 2
H34C H 0.3173 0.2505 0.0103 0.241 Uiso 0.5 1 calc R U P B 2
C35 C 0.4849(5) 0.7831(5) 0.1817(4) 0.0854(19) Uani 1 1 d . . . . .
H35A H 0.5486 0.8478 0.2159 0.128 Uiso 1 1 calc R U . . .
H35B H 0.5062 0.7250 0.1361 0.128 Uiso 1 1 calc R U . . .
H35C H 0.4248 0.8024 0.1480 0.128 Uiso 1 1 calc R U . . .
C36 C 0.4455(4) 0.7426(4) 0.2528(3) 0.0526(12) Uani 1 1 d . . . . .
C37 C 0.0146(4) 0.4196(4) 0.3560(4) 0.0579(12) Uani 1 1 d . . . . .
C38 C -0.0134(5) 0.3545(6) 0.4141(5) 0.091(2) Uani 1 1 d . . . . .
H38A H -0.0924 0.3412 0.4099 0.137 Uiso 1 1 calc R U . . .
H38B H 0.0044 0.2843 0.3891 0.137 Uiso 1 1 calc R U . . .
H38C H 0.0300 0.3964 0.4805 0.137 Uiso 1 1 calc R U . . .
N1 N -0.1896(3) 0.4375(3) 0.1134(3) 0.0485(9) Uani 1 1 d . . . . .
N2 N -0.1182(3) 0.6614(3) 0.2911(2) 0.0444(8) Uani 1 1 d . . . . .
N3 N 0.4738(3) 0.8792(3) 0.5687(2) 0.0430(8) Uani 1 1 d . . . . .
N4 N 0.6393(3) 0.7451(3) 0.5010(2) 0.0420(8) Uani 1 1 d . . . . .
O1 O 0.2127(3) 0.4098(3) 0.0808(3) 0.0736(11) Uani 1 1 d . . . . .
O2 O 0.0453(2) 0.4603(2) 0.1499(2) 0.0482(7) Uani 1 1 d . . . . .
O3 O -0.3047(3) 0.4322(3) 0.1141(2) 0.0709(10) Uani 1 1 d . . . . .
O4 O -0.2216(2) 0.6680(3) 0.2384(2) 0.0516(8) Uani 1 1 d . . . . .
O5 O 0.0987(2) 0.6461(2) 0.31266(19) 0.0411(7) Uani 1 1 d . . . . .
O6 O 0.3067(2) 0.7219(2) 0.4124(2) 0.0458(7) Uani 1 1 d . . . . .
O7 O 0.5725(2) 0.9316(2) 0.6514(2) 0.0501(8) Uani 1 1 d . . . . .
O8 O 0.7298(2) 0.8436(2) 0.5582(2) 0.0531(8) Uani 1 1 d . . . . .
O9 O 0.4361(2) 0.5794(2) 0.3815(2) 0.0488(7) Uani 1 1 d . . . . .
O10 O 0.3353(3) 0.3649(2) 0.2823(2) 0.0589(9) Uani 1 1 d . . . . .
O11 O 0.3643(3) 0.6603(3) 0.2220(2) 0.0656(9) Uani 1 1 d . . . . .
O12 O 0.5030(2) 0.7978(2) 0.3415(2) 0.0513(8) Uani 1 1 d . . . . .
O13 O -0.0676(2) 0.4450(3) 0.3137(2) 0.0582(8) Uani 1 1 d . . . . .
O14 O 0.1116(3) 0.4445(3) 0.3528(3) 0.0667(9) Uani 1 1 d . . . . .
Sr1 Sr 0.23740(3) 0.53086(3) 0.27232(3) 0.04546(14) Uani 1 1 d . . . . .
Zn2 Zn 0.47403(4) 0.74559(4) 0.44222(3) 0.04036(14) Uani 1 1 d . . . . .
Zn1 Zn -0.04832(4) 0.52775(4) 0.23374(3) 0.03978(14) Uani 1 1 d . . . . .
C30 C 0.0834(6) 0.3026(5) -0.0817(4) 0.0767(17) Uani 1 1 d D . . C 1
H30A H 0.1318(9) 0.2859(5) -0.1036(5) 0.092 Uiso 1 1 d DR U . C 1
C34 C 0.3917(12) 0.4344(11) 0.0538(14) 0.139(7) Uani 0.5 1 d D U P B 1
H34D H 0.4529 0.4019 0.0432 0.208 Uiso 0.5 1 calc R U P B 1
H34E H 0.3617 0.4500 -0.0005 0.208 Uiso 0.5 1 calc R U P B 1
H34F H 0.4186 0.5027 0.1113 0.208 Uiso 0.5 1 calc R U P B 1
C33 C 0.3033(17) 0.3565(17) 0.0650(16) 0.109(7) Uani 0.4 1 d D U P B 1
H33C H 0.3326 0.3401 0.1197 0.131 Uiso 0.4 1 calc R U P B 1
H33D H 0.2754 0.2871 0.0073 0.131 Uiso 0.4 1 calc R U P B 1

loop_
_atom_site_aniso_label
_atom_site_aniso_U_11
_atom_site_aniso_U_22
_atom_site_aniso_U_33
_atom_site_aniso_U_23
_atom_site_aniso_U_13
_atom_site_aniso_U_12
C1 0.114 0.061 0.198 0.026 0.029 0.008
C2 0.056(3) 0.058(3) 0.134(6) 0.005(3) 0.022(4) 0.008(3)
C3 0.049(3) 0.042(2) 0.056(3) 0.023(2) 0.022(2) 0.014(2)
C4 0.070(3) 0.042(3) 0.079(4) 0.030(3) 0.022(3) 0.020(2)
C5 0.079(4) 0.058(3) 0.095(4) 0.041(3) 0.021(3) 0.035(3)
C6 0.059(3) 0.061(3) 0.063(3) 0.034(3) 0.010(2) 0.025(2)
C7 0.043(2) 0.051(2) 0.044(2) 0.025(2) 0.0210(19) 0.023(2)
C8 0.041(2) 0.049(2) 0.042(2) 0.017(2) 0.0227(19) 0.019(2)
C9 0.032(2) 0.056(3) 0.049(3) 0.024(2) 0.0161(19) 0.019(2)
C10 0.030(2) 0.043(2) 0.068(3) 0.023(2) 0.010(2) 0.0079(18)
C11 0.027(2) 0.051(3) 0.075(3) 0.015(2) 0.003(2) 0.0033(19)
C12 0.031(2) 0.035(2) 0.042(2) 0.0054(18) 0.0101(18) 0.0081(16)
C13 0.0257(19) 0.034(2) 0.043(2) 0.0121(17) 0.0112(17) 0.0093(15)
C14 0.0248(19) 0.035(2) 0.046(2) 0.0152(18) 0.0162(17) 0.0109(16)
C15 0.0242(18) 0.039(2) 0.035(2) 0.0104(18) 0.0087(16) 0.0087(16)
C16 0.0226(18) 0.038(2) 0.043(2) 0.0185(18) 0.0130(16) 0.0097(15)
C17 0.0258(18) 0.035(2) 0.042(2) 0.0174(18) 0.0130(16) 0.0114(15)
C18 0.0294(19) 0.034(2) 0.042(2) 0.0123(18) 0.0144(17) 0.0099(16)
C19 0.034(2) 0.052(3) 0.063(3) -0.003(2) 0.014(2) 0.010(2)
C20 0.054(3) 0.061(3) 0.058(3) -0.009(2) 0.020(3) 0.017(2)
C21 0.045(3) 0.061(3) 0.062(3) 0.010(2) 0.025(2) 0.028(2)
C22 0.034(2) 0.049(2) 0.051(3) 0.016(2) 0.0195(19) 0.0195(19)
C23 0.032(2) 0.050(2) 0.044(2) 0.017(2) 0.0147(19) 0.0178(19)
C24 0.025(2) 0.088(4) 0.050(3) 0.024(3) 0.0145(19) 0.011(2)
C25 0.030(2) 0.095(4) 0.058(3) 0.030(3) 0.014(2) 0.006(2)
C26 0.047(3) 0.061(3) 0.051(3) 0.014(2) 0.000(2) 0.014(2)
C27 0.060(3) 0.050(3) 0.039(3) 0.014(2) 0.013(2) 0.016(2)
C28 0.050(3) 0.044(2) 0.039(3) 0.012(2) 0.018(2) 0.013(2)
C29 0.059(3) 0.048(3) 0.060(3) 0.016(2) 0.031(3) 0.012(2)
C31 0.120(6) 0.079(4) 0.046(3) 0.019(3) 0.035(4) 0.033(4)
C32 0.097(4) 0.070(3) 0.036(3) 0.013(2) 0.011(3) 0.024(3)
C33' 0.074(6) 0.104(7) 0.106(7) 0.048(6) 0.053(5) 0.042(5)
C34' 0.152(14) 0.224(17) 0.139(13) 0.083(12) 0.064(11) 0.084(13)
C35 0.089(4) 0.084(4) 0.057(3) 0.027(3) 0.010(3) -0.020(3)
C36 0.041(2) 0.052(3) 0.055(3) 0.013(2) 0.013(2) 0.007(2)
C37 0.048(3) 0.072(3) 0.064(3) 0.036(3) 0.017(2) 0.020(2)
C38 0.070(4) 0.134(6) 0.121(5) 0.100(5) 0.035(4) 0.038(4)
N1 0.0338(19) 0.060(2) 0.045(2) 0.0168(19) 0.0081(16) 0.0092(17)
N2 0.0262(17) 0.064(2) 0.044(2) 0.0224(19) 0.0068(15) 0.0176(16)
N3 0.0245(16) 0.048(2) 0.049(2) 0.0145(17) 0.0049(15) 0.0069(15)
N4 0.0259(17) 0.048(2) 0.053(2) 0.0191(17) 0.0148(15) 0.0106(15)
O1 0.050(2) 0.072(2) 0.086(3) 0.0076(19) 0.0417(19) 0.0151(17)
O2 0.0342(15) 0.0549(17) 0.0397(17) 0.0025(14) 0.0113(13) 0.0097(13)
O3 0.0311(17) 0.093(3) 0.064(2) 0.013(2) 0.0018(16) 0.0151(17)
O4 0.0304(15) 0.078(2) 0.0495(18) 0.0294(16) 0.0059(13) 0.0212(15)
O5 0.0243(13) 0.0479(16) 0.0413(16) 0.0066(13) 0.0094(12) 0.0114(12)
O6 0.0255(14) 0.0468(16) 0.0486(17) 0.0008(13) 0.0102(12) 0.0112(12)
O7 0.0212(14) 0.0633(19) 0.0516(18) 0.0141(15) 0.0024(12) 0.0065(13)
O8 0.0247(14) 0.0467(17) 0.078(2) 0.0196(16) 0.0065(14) 0.0089(12)
O9 0.0304(15) 0.0385(15) 0.073(2) 0.0153(14) 0.0147(14) 0.0140(12)
O10 0.0432(18) 0.0415(17) 0.075(2) 0.0094(16) 0.0150(16) 0.0054(14)
O11 0.055(2) 0.063(2) 0.054(2) 0.0078(16) 0.0168(16) -0.0092(17)
O12 0.0381(16) 0.0552(18) 0.052(2) 0.0175(15) 0.0089(14) 0.0072(14)
O13 0.0408(17) 0.078(2) 0.070(2) 0.0444(19) 0.0169(16) 0.0157(16)
O14 0.0395(19) 0.088(3) 0.089(3) 0.055(2) 0.0186(17) 0.0184(17)
Sr1 0.0266(2) 0.0419(2) 0.0561(3) 0.00637(19) 0.01339(18) 0.00872(16)
Zn2 0.0227(2) 0.0411(3) 0.0515(3) 0.0108(2) 0.0115(2) 0.01104(19)
Zn1 0.0260(2) 0.0495(3) 0.0392(3) 0.0139(2) 0.0089(2) 0.0088(2)
C30 0.104(5) 0.075(4) 0.066(4) 0.023(3) 0.060(4) 0.031(3)
C34 0.065(8) 0.079(9) 0.233(16) 0.005(9) 0.061(10) 0.029(7)
C33 0.107(10) 0.116(10) 0.118(10) 0.044(8) 0.052(8) 0.052(8)

loop_
_atom_type_symbol
_atom_type_description
_atom_type_scat_dispersion_real
_atom_type_scat_dispersion_imag
_atom_type_scat_source
C C 0.0033 0.0016 'International Tables Vol C Tables 4.2.6.8 and 6.1.1.4'
H H 0.0000 0.0000 'International Tables Vol C Tables 4.2.6.8 and 6.1.1.4'
N N 0.0061 0.0033 'International Tables Vol C Tables 4.2.6.8 and 6.1.1.4'
O O 0.0106 0.0060 'International Tables Vol C Tables 4.2.6.8 and 6.1.1.4'
Zn Zn 0.2839 1.4301 'International Tables Vol C Tables 4.2.6.8 and 6.1.1.4'
Sr Sr -1.5307 3.2498 'International Tables Vol C Tables 4.2.6.8 and 6.1.1.4'

loop_
_geom_angle_atom_site_label_1
_geom_angle_atom_site_label_2
_geom_angle_atom_site_label_3
_geom_angle
C2 C1 H1A 109.5
C2 C1 H1B 109.5
H1A C1 H1B 109.5
C2 C1 H1C 109.5
H1A C1 H1C 109.5
H1B C1 H1C 109.5
C1 C2 O10 110.9(5)
C1 C2 H2A 109.5
O10 C2 H2A 109.5
C1 C2 H2B 109.5
O10 C2 H2B 109.5
H2A C2 H2B 108.1
C4 C3 O10 124.3(4)
C4 C3 C8 120.9(4)
O10 C3 C8 114.9(4)
C3 C4 C5 121.1(5)
C3 C4 H4A 119.5
C5 C4 H4A 119.5
C6 C5 C4 119.5(5)
C6 C5 H5A 120.3
C4 C5 H5A 120.3
C5 C6 C7 120.9(5)
C5 C6 H6A 119.6
C7 C6 H6A 119.6
C6 C7 C8 120.0(4)
C6 C7 C9 115.9(4)
C8 C7 C9 124.1(4)
O9 C8 C7 123.7(4)
O9 C8 C3 118.6(4)
C7 C8 C3 117.7(4)
N4 C9 C7 126.3(4)
N4 C9 H9 116.9
C7 C9 H9 116.9
O8 C10 C11 111.0(4)
O8 C10 H10A 109.4
C11 C10 H10A 109.4
O8 C10 H10B 109.4
C11 C10 H10B 109.4
H10A C10 H10B 108.0
O7 C11 C10 114.9(4)
O7 C11 H11A 108.5
C10 C11 H11A 108.5
O7 C11 H11B 108.5
C10 C11 H11B 108.5
H11A C11 H11B 107.5
N3 C12 C13 126.3(4)
N3 C12 H12 116.8
C13 C12 H12 116.8
C14 C13 C12 120.8(3)
C14 C13 C18 120.0(3)
C12 C13 C18 119.1(3)
O6 C14 C13 124.7(3)
O6 C14 C15 114.7(3)
C13 C14 C15 120.6(3)
O5 C15 C16 124.6(3)
O5 C15 C14 116.0(3)
C16 C15 C14 119.3(3)
C15 C16 C23 120.4(3)
C15 C16 C17 120.2(3)
C23 C16 C17 119.3(3)
C18 C17 C22 119.0(4)
C18 C17 C16 119.8(3)
C22 C17 C16 121.2(3)
C17 C18 C19 117.6(4)
C17 C18 C13 119.7(3)
C19 C18 C13 122.6(3)
C20 C19 C18 121.1(4)
C20 C19 H19A 119.4
C18 C19 H19A 119.4
C21 C20 C19 120.9(4)
C21 C20 H20A 119.6
C19 C20 H20A 119.6
C20 C21 C22 119.4(4)
C20 C21 H21A 120.3
C22 C21 H21A 120.3
C21 C22 C17 121.9(4)
C21 C22 H22A 119.0
C17 C22 H22A 119.0
N2 C23 C16 124.7(4)
N2 C23 H23 117.7
C16 C23 H23 117.7
O4 C24 C25 114.7(4)
O4 C24 H24A 108.6
C25 C24 H24A 108.6
O4 C24 H24B 108.6
C25 C24 H24B 108.6
H24A C24 H24B 107.6
O3 C25 C24 111.1(4)
O3 C25 H25A 109.4
C24 C25 H25A 109.4
O3 C25 H25B 109.4
C24 C25 H25B 109.4
H25A C25 H25B 108.0
N1 C26 C27 127.6(4)
N1 C26 H26 116.2
C27 C26 H26 116.2
C28 C27 C26 124.1(4)
C28 C27 C32 120.1(5)
C26 C27 C32 115.7(5)
O2 C28 C27 123.0(4)
O2 C28 C29 118.7(4)
C27 C28 C29 118.3(4)
O1 C29 C30 125.1(5)
O1 C29 C28 114.6(4)
C30 C29 C28 120.3(5)
C30 C31 C32 120.6(5)
C30 C31 H31A 119.7
C32 C31 H31A 119.7
C31 C32 C27 119.2(5)
C31 C32 H32A 120.4
C27 C32 H32A 120.4
O1 C33' C34' 116.8(14)
O1 C33' H33A 107.2
C34' C33' H33A 110.4
O1 C33' H33B 107.7
C34' C33' H33B 107.9
H33A C33' H33B 106.4
C33' C34' H34A 109.5
C33' C34' H34B 109.5
H34A C34' H34B 109.5
C33' C34' H34C 109.5
H34A C34' H34C 109.5
H34B C34' H34C 109.5
C36 C35 H35A 109.5
C36 C35 H35B 109.5
H35A C35 H35B 109.5
C36 C35 H35C 109.5
H35A C35 H35C 109.5
H35B C35 H35C 109.5
O11 C36 O12 125.6(5)
O11 C36 C35 118.7(4)
O12 C36 C35 115.7(4)
O14 C37 O13 125.1(5)
O14 C37 C38 118.9(4)
O13 C37 C38 115.9(4)
C37 C38 H38A 109.5
C37 C38 H38B 109.5
H38A C38 H38B 109.5
C37 C38 H38C 109.5
H38A C38 H38C 109.5
H38B C38 H38C 109.5
C26 N1 O3 109.3(3)
C26 N1 Zn1 125.4(3)
O3 N1 Zn1 125.2(3)
C23 N2 O4 110.1(3)
C23 N2 Zn1 127.6(3)
O4 N2 Zn1 121.7(2)
C12 N3 O7 108.0(3)
C12 N3 Zn2 129.1(3)
O7 N3 Zn2 120.6(2)
C9 N4 O8 109.2(3)
C9 N4 Zn2 126.6(3)
O8 N4 Zn2 124.1(2)
C29 O1 C33' 111.5(6)
C29 O1 C33 122.4(9)
C29 O1 Sr1 119.7(3)
C33' O1 Sr1 127.2(5)
C33 O1 Sr1 112.7(9)
C28 O2 Zn1 131.6(3)
C28 O2 Sr1 127.4(3)
Zn1 O2 Sr1 100.88(11)
N1 O3 C25 111.4(3)
C24 O4 N2 111.8(3)
C15 O5 Zn1 129.2(2)
C15 O5 Sr1 121.8(2)
Zn1 O5 Sr1 99.96(10)
C14 O6 Zn2 135.6(2)
C14 O6 Sr1 122.8(2)
Zn2 O6 Sr1 101.30(10)
C11 O7 N3 111.1(3)
N4 O8 C10 111.1(3)
C8 O9 Zn2 131.5(3)
C8 O9 Sr1 126.9(2)
Zn2 O9 Sr1 101.11(11)
C3 O10 C2 114.8(4)
C3 O10 Sr1 119.4(2)
C2 O10 Sr1 125.8(3)
C36 O11 Sr1 143.7(3)
C36 O12 Zn2 120.9(3)
C37 O13 Zn1 122.0(3)
C37 O14 Sr1 143.4(3)
O2 Sr1 O6 123.42(9)
O2 Sr1 O5 63.62(8)
O6 Sr1 O5 60.73(8)
O2 Sr1 O9 172.64(9)
O6 Sr1 O9 63.87(9)
O5 Sr1 O9 123.72(8)
O2 Sr1 O14 77.44(10)
O6 Sr1 O14 94.50(11)
O5 Sr1 O14 72.01(10)
O9 Sr1 O14 103.82(10)
O2 Sr1 O11 106.42(10)
O6 Sr1 O11 72.73(10)
O5 Sr1 O11 98.05(10)
O9 Sr1 O11 74.03(10)
O14 Sr1 O11 166.77(11)
O2 Sr1 O1 59.47(9)
O6 Sr1 O1 146.55(11)
O5 Sr1 O1 116.94(10)
O9 Sr1 O1 114.21(10)
O14 Sr1 O1 117.18(11)
O11 Sr1 O1 74.84(10)
O2 Sr1 O10 114.28(9)
O6 Sr1 O10 119.15(9)
O5 Sr1 O10 151.57(10)
O9 Sr1 O10 59.29(8)
O14 Sr1 O10 79.83(10)
O11 Sr1 O10 109.10(11)
O1 Sr1 O10 79.30(11)
O2 Sr1 Zn1 33.98(6)
O6 Sr1 Zn1 94.46(6)
O5 Sr1 Zn1 34.51(6)
O9 Sr1 Zn1 152.34(7)
O14 Sr1 Zn1 58.65(7)
O11 Sr1 Zn1 117.71(8)
O1 Sr1 Zn1 93.38(7)
O10 Sr1 Zn1 128.77(6)
O2 Sr1 Zn2 152.59(7)
O6 Sr1 Zn2 33.85(6)
O5 Sr1 Zn2 94.08(6)
O9 Sr1 Zn2 33.67(6)
O14 Sr1 Zn2 112.22(8)
O11 Sr1 Zn2 58.73(7)
O1 Sr1 Zn2 127.40(7)
O10 Sr1 Zn2 92.95(6)
Zn1 Sr1 Zn2 128.241(17)
O12 Zn2 O9 106.76(13)
O12 Zn2 O6 99.23(12)
O9 Zn2 O6 84.67(11)
O12 Zn2 N4 98.30(13)
O9 Zn2 N4 87.47(12)
O6 Zn2 N4 162.23(13)
O12 Zn2 N3 111.55(13)
O9 Zn2 N3 141.10(13)
O6 Zn2 N3 82.88(11)
N4 Zn2 N3 93.43(13)
O12 Zn2 Sr1 90.67(8)
O9 Zn2 Sr1 45.22(8)
O6 Zn2 Sr1 44.85(7)
N4 Zn2 Sr1 132.09(9)
N3 Zn2 Sr1 126.57(9)
O13 Zn1 O2 107.22(13)
O13 Zn1 O5 102.38(12)
O2 Zn1 O5 83.54(11)
O13 Zn1 N1 101.48(14)
O2 Zn1 N1 87.48(13)
O5 Zn1 N1 156.06(13)
O13 Zn1 N2 103.32(14)
O2 Zn1 N2 148.56(13)
O5 Zn1 N2 82.82(12)
N1 Zn1 N2 93.72(13)
O13 Zn1 Sr1 90.55(9)
O2 Zn1 Sr1 45.14(8)
O5 Zn1 Sr1 45.53(7)
N1 Zn1 Sr1 132.33(10)
N2 Zn1 Sr1 128.34(9)
C31 C30 C29 121.5(5)
C31 C30 H30A 118.7
C29 C30 H30A 119.9
C33 C34 H34D 109.5
C33 C34 H34E 109.5
H34D C34 H34E 109.5
C33 C34 H34F 109.5
H34D C34 H34F 109.5
H34E C34 H34F 109.5
C34 C33 O1 107.3(16)
C34 C33 H33C 110.3
O1 C33 H33C 110.3
C34 C33 H33D 110.3
O1 C33 H33D 110.3
H33C C33 H33D 108.5

loop_
_geom_bond_atom_site_label_1
_geom_bond_atom_site_label_2
_geom_bond_distance
C1 C2 1.391(8)
C1 H1A 0.9600
C1 H1B 0.9600
C1 H1C 0.9600
C2 O10 1.458(6)
C2 H2A 0.9700
C2 H2B 0.9700
C3 C4 1.364(6)
C3 O10 1.370(5)
C3 C8 1.418(6)
C4 C5 1.385(7)
C4 H4A 0.9300
C5 C6 1.374(7)
C5 H5A 0.9300
C6 C7 1.398(6)
C6 H6A 0.9300
C7 C8 1.407(6)
C7 C9 1.430(6)
C8 O9 1.323(5)
C9 N4 1.295(5)
C9 H9 0.9300
C10 O8 1.430(5)
C10 C11 1.509(6)
C10 H10A 0.9700
C10 H10B 0.9700
C11 O7 1.411(5)
C11 H11A 0.9700
C11 H11B 0.9700
C12 N3 1.296(5)
C12 C13 1.443(5)
C12 H12 0.9300
C13 C14 1.378(5)
C13 C18 1.449(5)
C14 O6 1.299(4)
C14 C15 1.454(5)
C15 O5 1.298(4)
C15 C16 1.394(5)
C16 C23 1.442(5)
C16 C17 1.443(5)
C17 C18 1.405(5)
C17 C22 1.416(5)
C18 C19 1.424(5)
C19 C20 1.383(6)
C19 H19A 0.9300
C20 C21 1.368(6)
C20 H20A 0.9300
C21 C22 1.371(6)
C21 H21A 0.9300
C22 H22A 0.9300
C23 N2 1.305(5)
C23 H23 0.9300
C24 O4 1.417(5)
C24 C25 1.479(7)
C24 H24A 0.9700
C24 H24B 0.9700
C25 O3 1.445(6)
C25 H25A 0.9700
C25 H25B 0.9700
C26 N1 1.280(6)
C26 C27 1.426(6)
C26 H26 0.9300
C27 C28 1.405(6)
C27 C32 1.430(6)
C28 O2 1.312(5)
C28 C29 1.414(6)
C29 O1 1.371(6)
C29 C30 1.386(7)
C31 C30 1.363(8)
C31 C32 1.388(8)
C31 H31A 0.9300
C32 H32A 0.9300
C33' O1 1.461(11)
C33' C34' 1.464(9)
C33' H33A 0.739(7)
C33' H33B 0.739(7)
C34' H34A 0.9600
C34' H34B 0.9600
C34' H34C 0.9600
C35 C36 1.512(7)
C35 H35A 0.9600
C35 H35B 0.9600
C35 H35C 0.9600
C36 O11 1.226(5)
C36 O12 1.280(5)
C37 O14 1.218(5)
C37 O13 1.278(5)
C37 C38 1.503(7)
C38 H38A 0.9600
C38 H38B 0.9600
C38 H38C 0.9600
N1 O3 1.434(4)
N1 Zn1 2.097(3)
N2 O4 1.428(4)
N2 Zn1 2.109(3)
N3 O7 1.446(4)
N3 Zn2 2.117(3)
N4 O8 1.426(4)
N4 Zn2 2.100(3)
O1 C33 1.46(2)
O1 Sr1 2.733(3)
O2 Zn1 1.997(3)
O2 Sr1 2.533(3)
O5 Zn1 2.019(2)
O5 Sr1 2.543(3)
O6 Zn2 2.001(3)
O6 Sr1 2.534(3)
O9 Zn2 1.991(3)
O9 Sr1 2.549(3)
O10 Sr1 2.754(3)
O11 Sr1 2.565(3)
O12 Zn2 1.988(3)
O13 Zn1 1.951(3)
O14 Sr1 2.549(3)
Sr1 Zn1 3.5095(8)
Sr1 Zn2 3.5234(7)
C30 H30A 0.778(10)
C34 C33 1.459(10)
C34 H34D 0.9600
C34 H34E 0.9600
C34 H34F 0.9600
C33 H33C 0.9700
C33 H33D 0.9700

loop_
_geom_hbond_atom_site_label_D
_geom_hbond_atom_site_label_H
_geom_hbond_atom_site_label_A
_geom_hbond_distance_DH
_geom_hbond_distance_HA
_geom_hbond_distance_DA
_geom_hbond_angle_DHA
_geom_hbond_site_symmetry_A
C33 H33C O10 0.97 2.41 3.26(2) 147.0 .
C34 H34F O11 0.96 2.48 3.315(15) 145.0 .
C25 H25A O13 0.97 2.45 3.373(6) 159.5 .
C10 H10A O12 0.97 2.40 3.323(5) 159.6 .
C1 H1B O14 0.96 2.46 3.256(8) 140.4 .
C33 H33C O10 0.97 2.41 3.26(2) 147.0 .
C34 H34F O11 0.96 2.48 3.315(15) 145.0 .
C30 H30A O4 0.78 2.75 3.327(6) 132.8 2_565
C25 H25A O13 0.97 2.45 3.373(6) 159.5 .
C10 H10A O12 0.97 2.40 3.323(5) 159.6 .
C1 H1B O14 0.96 2.46 3.256(8) 140.4 .
C33 H33C O10 0.97 2.41 3.26(2) 147.0 .
C34 H34F O11 0.96 2.48 3.315(15) 145.0 .
C30 H30A O4 0.78 2.75 3.327(6) 132.8 2_565
C25 H25A O13 0.97 2.45 3.373(6) 159.5 .
C10 H10A O12 0.97 2.40 3.323(5) 159.6 .
C1 H1B O14 0.96 2.46 3.256(8) 140.4 .
C33 H33C O10 0.97 2.41 3.26(2) 147.0 .
C34 H34F O11 0.96 2.48 3.315(15) 145.0 .
C30 H30A O4 0.78 2.75 3.327(6) 132.8 2_565
C25 H25A O13 0.97 2.45 3.373(6) 159.5 .
C10 H10A O12 0.97 2.40 3.323(5) 159.6 .
C1 H1B O14 0.96 2.46 3.256(8) 140.4 .
C33 H33C O10 0.97 2.41 3.26(2) 147.0 .
C34 H34F O11 0.96 2.48 3.315(15) 145.0 .
C30 H30A O4 0.78 2.75 3.327(6) 132.8 2_565
C25 H25A O13 0.97 2.45 3.373(6) 159.5 .
C10 H10A O12 0.97 2.40 3.323(5) 159.6 .
C1 H1B O14 0.96 2.46 3.256(8) 140.4 .
C30 H30A O4 0.78 2.75 3.327(6) 132.8 2_565
C25 H25A O13 0.97 2.45 3.373(6) 159.5 .
C10 H10A O12 0.97 2.40 3.323(5) 159.6 .
C1 H1B O14 0.96 2.46 3.256(8) 140.4 .
C30 H30A O4 0.78 2.75 3.327(6) 132.8 2_565
C25 H25A O13 0.97 2.45 3.373(6) 159.5 .
C10 H10A O12 0.97 2.40 3.323(5) 159.6 .
C1 H1B O14 0.96 2.46 3.256(8) 140.4 .
C30 H30A O4 0.78 2.75 3.327(6) 132.8 2_565
C25 H25A O13 0.97 2.45 3.373(6) 159.5 .
C10 H10A O12 0.97 2.40 3.323(5) 159.6 .
C1 H1B O14 0.96 2.46 3.256(8) 140.4 .
C1 H1B O14 0.96 2.46 3.256(8) 140.4 .
C30 H30A O4 0.78 2.75 3.327(6) 132.8 2_565
C1 H1B O14 0.96 2.46 3.256(8) 140.4 .
C10 H10A O12 0.97 2.40 3.323(5) 159.6 .
C25 H25A O13 0.97 2.45 3.373(6) 159.5 .
C30 H30A O4 0.78 2.75 3.327(6) 132.8 2_565
C1 H1B O14 0.96 2.46 3.256(8) 140.4 .
C10 H10A O12 0.97 2.40 3.323(5) 159.6 .
C25 H25A O13 0.97 2.45 3.373(6) 159.5 .
C30 H30A O4 0.78 2.75 3.327(6) 132.8 2_565
C1 H1B O14 0.96 2.46 3.256(8) 140.4 .
C10 H10A O12 0.97 2.40 3.323(5) 159.6 .
C25 H25A O13 0.97 2.45 3.373(6) 159.5 .
C30 H30A O4 0.78 2.75 3.327(6) 132.8 2_565
C34 H34F O11 0.96 2.48 3.315(15) 145.0 .
C33 H33C O10 0.97 2.41 3.26(2) 147.0 .
C1 H1B O14 0.96 2.46 3.256(8) 140.4 .
C10 H10A O12 0.97 2.40 3.323(5) 159.6 .
C25 H25A O13 0.97 2.45 3.373(6) 159.5 .
C30 H30A O4 0.78 2.75 3.327(6) 132.8 2_565
C34 H34F O11 0.96 2.48 3.315(15) 145.0 .
C33 H33C O10 0.97 2.41 3.26(2) 147.0 .
C1 H1B O14 0.96 2.46 3.256(8) 140.4 .
C10 H10A O12 0.97 2.40 3.323(5) 159.6 .
C25 H25A O13 0.97 2.45 3.373(6) 159.5 .
C30 H30A O4 0.78 2.75 3.327(6) 132.8 2_565
C34 H34F O11 0.96 2.48 3.315(15) 145.0 .
C33 H33C O10 0.97 2.41 3.26(2) 147.0 .
C1 H1B O14 0.96 2.46 3.256(8) 140.4 .
C10 H10A O12 0.97 2.40 3.323(5) 159.6 .
C25 H25A O13 0.97 2.45 3.373(6) 159.5 .
C34 H34F O11 0.96 2.48 3.315(15) 145.0 .
C33 H33C O10 0.97 2.41 3.26(2) 147.0 .

loop_
_geom_torsion_atom_site_label_1
_geom_torsion_atom_site_label_2
_geom_torsion_atom_site_label_3
_geom_torsion_atom_site_label_4
_geom_torsion
O10 C3 C4 C5 -178.9(5)
C8 C3 C4 C5 2.0(8)
C3 C4 C5 C6 -0.6(8)
C4 C5 C6 C7 -0.2(8)
C5 C6 C7 C8 -0.4(7)
C5 C6 C7 C9 -177.8(5)
C6 C7 C8 O9 -179.1(4)
C9 C7 C8 O9 -2.0(7)
C6 C7 C8 C3 1.7(6)
C9 C7 C8 C3 178.9(4)
C4 C3 C8 O9 178.3(4)
O10 C3 C8 O9 -0.9(6)
C4 C3 C8 C7 -2.5(6)
O10 C3 C8 C7 178.3(4)
C6 C7 C9 N4 174.5(4)
C8 C7 C9 N4 -2.8(7)
O8 C10 C11 O7 -49.7(5)
N3 C12 C13 C14 7.6(7)
N3 C12 C13 C18 -174.9(4)
C12 C13 C14 O6 0.4(6)
C18 C13 C14 O6 -177.1(4)
C12 C13 C14 C15 -179.4(4)
C18 C13 C14 C15 3.2(6)
O6 C14 C15 O5 -0.4(5)
C13 C14 C15 O5 179.4(4)
O6 C14 C15 C16 -177.9(4)
C13 C14 C15 C16 1.9(6)
O5 C15 C16 C23 -8.3(6)
C14 C15 C16 C23 169.0(4)
O5 C15 C16 C17 175.7(4)
C14 C15 C16 C17 -7.0(6)
C15 C16 C17 C18 7.2(6)
C23 C16 C17 C18 -168.9(4)
C15 C16 C17 C22 -170.2(4)
C23 C16 C17 C22 13.7(6)
C22 C17 C18 C19 -2.1(6)
C16 C17 C18 C19 -179.5(4)
C22 C17 C18 C13 175.4(4)
C16 C17 C18 C13 -2.1(6)
C14 C13 C18 C17 -3.0(6)
C12 C13 C18 C17 179.5(4)
C14 C13 C18 C19 174.3(4)
C12 C13 C18 C19 -3.2(6)
C17 C18 C19 C20 1.9(7)
C13 C18 C19 C20 -175.5(5)
C18 C19 C20 C21 -0.1(8)
C19 C20 C21 C22 -1.5(8)
C20 C21 C22 C17 1.3(7)
C18 C17 C22 C21 0.6(6)
C16 C17 C22 C21 178.0(4)
C15 C16 C23 N2 20.9(6)
C17 C16 C23 N2 -163.1(4)
O4 C24 C25 O3 -57.8(5)
N1 C26 C27 C28 -1.2(8)
N1 C26 C27 C32 177.3(5)
C26 C27 C28 O2 -1.2(7)
C32 C27 C28 O2 -179.7(4)
C26 C27 C28 C29 177.9(4)
C32 C27 C28 C29 -0.5(7)
O2 C28 C29 O1 -1.8(6)
C27 C28 C29 O1 179.0(4)
O2 C28 C29 C30 179.2(4)
C27 C28 C29 C30 0.1(7)
C30 C31 C32 C27 -2.4(9)
C28 C27 C32 C31 1.7(8)
C26 C27 C32 C31 -176.8(5)
C27 C26 N1 O3 -175.5(4)
C27 C26 N1 Zn1 8.1(7)
C16 C23 N2 O4 -170.3(3)
C16 C23 N2 Zn1 0.3(6)
C13 C12 N3 O7 -171.7(4)
C13 C12 N3 Zn2 -8.9(6)
C7 C9 N4 O8 -175.8(4)
C7 C9 N4 Zn2 6.9(6)
C28 C29 O1 C33' -163.1(6)
C30 C29 O1 C33 -25.2(11)
C28 C29 O1 C33 155.9(10)
C30 C29 O1 Sr1 -177.6(4)
C28 C29 O1 Sr1 3.5(5)
C34' C33' O1 C29 -111.8(13)
C34' C33' O1 Sr1 82.8(14)
C27 C28 O2 Zn1 -4.4(6)
C29 C28 O2 Zn1 176.5(3)
C27 C28 O2 Sr1 178.1(3)
C29 C28 O2 Sr1 -1.0(6)
C26 N1 O3 C25 171.7(4)
Zn1 N1 O3 C25 -11.9(5)
C24 C25 O3 N1 96.4(4)
C25 C24 O4 N2 -53.8(5)
C23 N2 O4 C24 -110.6(4)
Zn1 N2 O4 C24 78.2(4)
C16 C15 O5 Zn1 -26.3(6)
C14 C15 O5 Zn1 156.3(3)
C16 C15 O5 Sr1 -166.3(3)
C14 C15 O5 Sr1 16.3(4)
C13 C14 O6 Zn2 -7.1(6)
C15 C14 O6 Zn2 172.7(3)
C13 C14 O6 Sr1 164.3(3)
C15 C14 O6 Sr1 -15.9(5)
C10 C11 O7 N3 -61.5(5)
C12 N3 O7 C11 -121.6(4)
Zn2 N3 O7 C11 74.0(4)
C9 N4 O8 C10 168.7(4)
Zn2 N4 O8 C10 -13.9(4)
C11 C10 O8 N4 96.2(4)
C7 C8 O9 Zn2 1.9(6)
C3 C8 O9 Zn2 -179.0(3)
C7 C8 O9 Sr1 172.8(3)
C3 C8 O9 Sr1 -8.0(5)
C4 C3 O10 C2 8.2(7)
C8 C3 O10 C2 -172.6(4)
C4 C3 O10 Sr1 -171.1(4)
C8 C3 O10 Sr1 8.1(5)
C1 C2 O10 C3 169.4(6)
C1 C2 O10 Sr1 -11.4(9)
O12 C36 O11 Sr1 1.4(9)
C35 C36 O11 Sr1 -180.0(4)
O11 C36 O12 Zn2 5.8(6)
C35 C36 O12 Zn2 -172.8(4)
O14 C37 O13 Zn1 1.1(7)
C38 C37 O13 Zn1 -179.2(4)
O13 C37 O14 Sr1 -7.2(10)
C38 C37 O14 Sr1 173.1(4)
C32 C31 C30 C29 2.0(9)
O1 C29 C30 C31 -179.6(5)
C28 C29 C30 C31 -0.8(8)
C29 O1 C33 C34 115.1(15)
Sr1 O1 C33 C34 -90.7(16)

loop_
_platon_squeeze_void_nr
_platon_squeeze_void_average_x
_platon_squeeze_void_average_y
_platon_squeeze_void_average_z
_platon_squeeze_void_volume
_platon_squeeze_void_count_electrons
_platon_squeeze_void_content
1 -0.023 0.000 0.000 498 128 ' '
